data_1518648
loop_
_publ_author_name
'Gazvoda, Martin'
'H\"oferl-Prantz, Kathrin'
'Barth, Roland'
'Felzmann, Wolfgang'
'Pevec, Andrej'
'Ko\<smrlj, Janez'

_publ_section_title
;
 Completely Stereocontrolled Aldol Reaction of Chiral \b-Amino Acids.
;
_journal_issue 3
_journal_name_full 'Organic letters'
_journal_page_first 512
_journal_page_last 515
_journal_paper_doi 10.1021/ol503523h
_journal_volume 17
_journal_year 2015
_chemical_formula_sum 'C22 H28 N2 O7'
_chemical_formula_weight 432.46
_chemical_name_systematic
;
 ?
;
_space_group_IT_number 19
_symmetry_cell_setting orthorhombic
_symmetry_space_group_name_Hall 'P 2ac 2ab'
_symmetry_space_group_name_H-M 'P 21 21 21'
_atom_sites_solution_hydrogens geom
_atom_sites_solution_primary direct
_atom_sites_solution_secondary difmap
_audit_creation_method SHELXL-97
_cell_angle_alpha 90.00
_cell_angle_beta 90.00
_cell_angle_gamma 90.00
_cell_formula_units_Z 4
_cell_length_a 11.0538(2)
_cell_length_b 12.5835(2)
_cell_length_c 15.8359(2)
_cell_measurement_reflns_used 7260
_cell_measurement_temperature 293(2)
_cell_measurement_theta_max 74.5960
_cell_measurement_theta_min 4.4630
_cell_volume 2202.70(6)
_computing_cell_refinement 'CrysAlis PRO (Agilent, 2011)'
_computing_data_collection 'CrysAlis PRO (Agilent, 2011)'
_computing_data_reduction 'CrysAlis PRO (Agilent, 2011)'
_computing_publication_material 'WinGX (Farrugia, 1999)'
_computing_structure_refinement 'SHELXL-97 (Sheldrick, 2008)'
_computing_structure_solution 'SIR-92 (Giacovazzo, 1993)'
_diffrn_ambient_temperature 293(2)
_diffrn_measured_fraction_theta_full 0.996
_diffrn_measured_fraction_theta_max 0.996
_diffrn_measurement_device_type 'SuperNova, Dual, Cu at zero, Atlas'
_diffrn_measurement_method \w
_diffrn_radiation_monochromator mirror
_diffrn_radiation_source 'SuperNova (Cu) X-ray Source'
_diffrn_radiation_type CuK\a
_diffrn_radiation_wavelength 1.54184
_diffrn_reflns_av_R_equivalents 0.0225
_diffrn_reflns_av_sigmaI/netI 0.0208
_diffrn_reflns_limit_h_max 12
_diffrn_reflns_limit_h_min -13
_diffrn_reflns_limit_k_max 15
_diffrn_reflns_limit_k_min -14
_diffrn_reflns_limit_l_max 19
_diffrn_reflns_limit_l_min -10
_diffrn_reflns_number 13548
_diffrn_reflns_theta_full 74.68
_diffrn_reflns_theta_max 74.68
_diffrn_reflns_theta_min 4.49
_exptl_absorpt_coefficient_mu 0.812
_exptl_absorpt_correction_T_max 0.7372
_exptl_absorpt_correction_T_min 0.6416
_exptl_absorpt_correction_type multi-scan
_exptl_absorpt_process_details '(CrysAlis PRO; Agilent, 2011)'
_exptl_crystal_colour colorless
_exptl_crystal_density_diffrn 1.304
_exptl_crystal_density_method 'not measured'
_exptl_crystal_description prism
_exptl_crystal_F_000 920
_exptl_crystal_size_max 0.60
_exptl_crystal_size_mid 0.50
_exptl_crystal_size_min 0.40
_refine_diff_density_max 0.406
_refine_diff_density_min -0.234
_refine_diff_density_rms 0.034
_refine_ls_abs_structure_details 'Flack H D (1983), Acta Cryst. A39, 876-881'
_refine_ls_abs_structure_Flack 0.00(18)
_refine_ls_extinction_coef 0.0055(6)
_refine_ls_extinction_expression Fc^*^=kFc[1+0.001xFc^2^\l^3^/sin(2\q)]^-1/4^
_refine_ls_extinction_method SHELXL
_refine_ls_goodness_of_fit_ref 1.038
_refine_ls_hydrogen_treatment mixed
_refine_ls_matrix_type full
_refine_ls_number_parameters 287
_refine_ls_number_reflns 4492
_refine_ls_number_restraints 0
_refine_ls_restrained_S_all 1.038
_refine_ls_R_factor_all 0.0403
_refine_ls_R_factor_gt 0.0378
_refine_ls_shift/su_max 0.0001
_refine_ls_shift/su_mean 0.0001
_refine_ls_structure_factor_coef Fsqd
_refine_ls_weighting_details 'calc w=1/[\s^2^(Fo^2^)+(0.0675P)^2^+0.2400P] where P=(Fo^2^+2Fc^2^)/3'
_refine_ls_weighting_scheme calc
_refine_ls_wR_factor_gt 0.1068
_refine_ls_wR_factor_ref 0.1102
_reflns_number_gt 4231
_reflns_number_total 4492
_reflns_threshold_expression >2\s(I)
_cod_data_source_file ol503523h_si_002.cif
_cod_data_source_block 6'
_cod_depositor_comments 'Adding full bibliography for 1518646--1518648.cif.'
_cod_original_sg_symbol_H-M P212121
_cod_database_code 1518648

loop_
_symmetry_equiv_pos_as_xyz
'x, y, z'
'-x+1/2, -y, z+1/2'
'x+1/2, -y+1/2, -z'
'-x, y+1/2, -z+1/2'

loop_
_atom_site_label
_atom_site_type_symbol
_atom_site_fract_x
_atom_site_fract_y
_atom_site_fract_z
_atom_site_U_iso_or_equiv
_atom_site_adp_type
_atom_site_occupancy
_atom_site_symmetry_multiplicity
_atom_site_calc_flag
_atom_site_refinement_flags
N1 N 0.93848(12) 0.90242(11) 0.60259(8) 0.0431(3) Uani 1 1 d .
N2 N 1.05697(12) 1.05980(10) 0.41944(8) 0.0399(3) Uani 1 1 d .
O1 O 1.12294(14) 0.82379(14) 0.63826(9) 0.0683(4) Uani 1 1 d .
O2 O 0.98518(17) 0.86255(14) 0.73534(8) 0.0751(5) Uani 1 1 d .
O3 O 0.84266(11) 0.93204(13) 0.48040(8) 0.0601(4) Uani 1 1 d .
O4 O 1.03151(14) 0.68627(9) 0.50823(9) 0.0586(3) Uani 1 1 d .
H4O H 1.0880 0.6996 0.5401 0.088 Uiso 1 1 calc R
O5 O 0.90212(14) 1.11749(11) 0.33140(10) 0.0653(4) Uani 1 1 d .
O6 O 1.19818(12) 1.05761(11) 0.52796(9) 0.0569(3) Uani 1 1 d .
O7 O 1.30650(17) 0.82738(16) 0.40789(15) 0.0883(6) Uani 1 1 d .
H7 H 1.3791 0.8164 0.4142 0.132 Uiso 1 1 calc R
C1 C 0.7228(3) 1.1033(3) 0.70247(17) 0.0870(8) Uani 1 1 d .
H1A H 0.7162 1.1791 0.6968 0.130 Uiso 1 1 calc R
H1B H 0.7311 1.0852 0.7611 0.130 Uiso 1 1 calc R
H1C H 0.6515 1.0702 0.6800 0.130 Uiso 1 1 calc R
C2 C 0.9485(3) 1.1116(2) 0.68980(19) 0.0834(7) Uani 1 1 d .
H2A H 1.0170 1.0849 0.6592 0.125 Uiso 1 1 calc R
H2B H 0.9557 1.0925 0.7483 0.125 Uiso 1 1 calc R
H2C H 0.9457 1.1876 0.6847 0.125 Uiso 1 1 calc R
C3 C 0.83393(19) 1.06434(16) 0.65393(12) 0.0571(5) Uani 1 1 d .
H3 H 0.8262 1.0895 0.5956 0.069 Uiso 1 1 calc R
C4 C 0.83558(16) 0.94328(16) 0.65142(11) 0.0502(4) Uani 1 1 d .
H4 H 0.7598 0.9171 0.6269 0.060 Uiso 1 1 calc R
C5 C 0.8569(3) 0.8903(2) 0.73561(15) 0.0779(7) Uani 1 1 d .
H5A H 0.8385 0.9386 0.7816 0.093 Uiso 1 1 calc R
H5B H 0.8071 0.8273 0.7413 0.093 Uiso 1 1 calc R
C6 C 1.02592(19) 0.85906(15) 0.65569(11) 0.0529(4) Uani 1 1 d .
C7 C 0.93530(14) 0.90337(12) 0.51466(10) 0.0404(3) Uani 1 1 d .
C8 C 1.03760(18) 0.75466(12) 0.43554(11) 0.0484(4) Uani 1 1 d .
H8 H 1.1112 0.7370 0.4040 0.058 Uiso 1 1 calc R
C9 C 0.9306(3) 0.72804(17) 0.38105(17) 0.0791(7) Uani 1 1 d .
H9A H 0.8574 0.7457 0.4105 0.119 Uiso 1 1 calc R
H9B H 0.9312 0.6534 0.3684 0.119 Uiso 1 1 calc R
H9C H 0.9350 0.7679 0.3295 0.119 Uiso 1 1 calc R
C10 C 1.04714(14) 0.87174(11) 0.46471(9) 0.0369(3) Uani 1 1 d .
H10 H 1.1186 0.8797 0.5008 0.044 Uiso 1 1 calc R
C11 C 1.05779(14) 0.94867(11) 0.38913(9) 0.0376(3) Uani 1 1 d .
H11 H 0.9837 0.9396 0.3559 0.045 Uiso 1 1 calc R
C12 C 1.12653(14) 1.10440(13) 0.48438(10) 0.0425(3) Uani 1 1 d .
C13 C 1.09201(16) 1.21813(13) 0.48851(11) 0.0461(4) Uani 1 1 d .
C14 C 1.1382(2) 1.29957(15) 0.53735(13) 0.0601(5) Uani 1 1 d .
H14 H 1.2004 1.2880 0.5758 0.072 Uiso 1 1 calc R
C15 C 1.0869(2) 1.40032(17) 0.52618(15) 0.0687(6) Uani 1 1 d .
H15 H 1.1172 1.4576 0.5567 0.082 Uiso 1 1 calc R
C16 C 0.9926(2) 1.41629(14) 0.47092(15) 0.0668(6) Uani 1 1 d .
H16 H 0.9588 1.4837 0.4664 0.080 Uiso 1 1 calc R
C17 C 0.9469(2) 1.33475(14) 0.42195(14) 0.0580(5) Uani 1 1 d .
H17 H 0.8836 1.3459 0.3843 0.070 Uiso 1 1 calc R
C18 C 0.99979(16) 1.23554(12) 0.43156(11) 0.0455(4) Uani 1 1 d .
C19 C 0.97570(16) 1.13451(13) 0.38618(11) 0.0453(4) Uani 1 1 d .
C20 C 1.16441(17) 0.92775(14) 0.32775(11) 0.0480(4) Uani 1 1 d .
H20 H 1.1494 0.8582 0.3019 0.058 Uiso 1 1 calc R
C21 C 1.1627(2) 1.00898(19) 0.25622(13) 0.0666(5) Uani 1 1 d .
H21A H 1.2198 0.9883 0.2136 0.100 Uiso 1 1 calc R
H21B H 1.1843 1.0776 0.2780 0.100 Uiso 1 1 calc R
H21C H 1.0831 1.0121 0.2321 0.100 Uiso 1 1 calc R
C22 C 1.28997(18) 0.92290(18) 0.36571(14) 0.0604(5) Uani 1 1 d .
H22A H 1.3500 0.9297 0.3213 0.073 Uiso 1 1 calc R
H22B H 1.3007 0.9815 0.4048 0.073 Uiso 1 1 calc R

loop_
_atom_site_aniso_label
_atom_site_aniso_U_11
_atom_site_aniso_U_22
_atom_site_aniso_U_33
_atom_site_aniso_U_23
_atom_site_aniso_U_13
_atom_site_aniso_U_12
N1 0.0455(7) 0.0397(6) 0.0440(6) 0.0000(5) 0.0038(5) 0.0031(6)
N2 0.0410(7) 0.0277(6) 0.0510(7) -0.0008(5) -0.0061(5) 0.0017(5)
O1 0.0644(9) 0.0811(10) 0.0594(7) 0.0083(7) -0.0054(7) 0.0239(8)
O2 0.0959(12) 0.0815(11) 0.0480(7) 0.0186(7) 0.0098(8) 0.0248(9)
O3 0.0412(6) 0.0857(10) 0.0534(6) -0.0093(7) -0.0046(5) 0.0120(7)
O4 0.0693(9) 0.0343(6) 0.0720(8) 0.0100(6) 0.0025(7) -0.0056(6)
O5 0.0670(9) 0.0474(7) 0.0817(9) -0.0026(6) -0.0307(7) 0.0105(6)
O6 0.0583(7) 0.0446(6) 0.0676(8) 0.0002(6) -0.0212(6) 0.0006(6)
O7 0.0705(11) 0.0764(12) 0.1180(15) 0.0238(10) -0.0160(10) 0.0151(9)
C1 0.0825(17) 0.100(2) 0.0784(14) -0.0178(14) 0.0038(13) 0.0396(16)
C2 0.0894(17) 0.0683(14) 0.0926(16) -0.0272(13) 0.0063(14) -0.0107(13)
C3 0.0669(11) 0.0530(10) 0.0514(9) -0.0059(8) 0.0011(8) 0.0151(9)
C4 0.0457(9) 0.0545(10) 0.0503(8) -0.0047(8) 0.0092(7) 0.0018(8)
C5 0.0888(17) 0.0809(15) 0.0639(12) 0.0178(11) 0.0283(12) 0.0195(14)
C6 0.0622(11) 0.0492(9) 0.0473(8) 0.0061(7) -0.0007(8) 0.0079(8)
C7 0.0396(7) 0.0358(7) 0.0457(7) -0.0045(6) -0.0006(6) -0.0003(6)
C8 0.0602(10) 0.0295(7) 0.0554(8) -0.0015(6) 0.0071(8) -0.0013(7)
C9 0.109(2) 0.0438(10) 0.0841(15) -0.0126(10) -0.0302(14) -0.0128(12)
C10 0.0378(7) 0.0296(7) 0.0435(7) -0.0009(5) 0.0016(6) 0.0011(5)
C11 0.0420(7) 0.0276(6) 0.0433(7) -0.0013(5) -0.0031(6) 0.0016(6)
C12 0.0423(8) 0.0362(7) 0.0489(8) -0.0015(6) -0.0012(7) -0.0031(6)
C13 0.0501(9) 0.0341(8) 0.0541(8) -0.0018(6) 0.0045(7) -0.0024(7)
C14 0.0726(12) 0.0428(9) 0.0649(10) -0.0110(8) 0.0003(10) -0.0067(9)
C15 0.0921(15) 0.0372(9) 0.0769(13) -0.0136(9) 0.0124(12) -0.0086(10)
C16 0.0861(15) 0.0302(8) 0.0841(13) -0.0006(8) 0.0224(12) 0.0066(9)
C17 0.0614(11) 0.0343(8) 0.0784(12) 0.0062(8) 0.0087(9) 0.0061(8)
C18 0.0481(8) 0.0300(7) 0.0585(8) 0.0021(6) 0.0051(7) 0.0012(6)
C19 0.0439(8) 0.0349(7) 0.0572(9) 0.0024(7) -0.0048(7) 0.0037(7)
C20 0.0540(9) 0.0405(8) 0.0496(8) 0.0004(7) 0.0070(7) 0.0024(7)
C21 0.0858(15) 0.0613(12) 0.0528(10) 0.0105(9) 0.0110(10) -0.0012(11)
C22 0.0467(9) 0.0609(12) 0.0737(12) 0.0058(9) 0.0106(9) 0.0067(9)

loop_
_atom_type_symbol
_atom_type_description
_atom_type_scat_dispersion_real
_atom_type_scat_dispersion_imag
_atom_type_scat_source
C C 0.0181 0.0091 'International Tables Vol C Tables 4.2.6.8 and 6.1.1.4'
H H 0.0000 0.0000 'International Tables Vol C Tables 4.2.6.8 and 6.1.1.4'
N N 0.0311 0.0180 'International Tables Vol C Tables 4.2.6.8 and 6.1.1.4'
O O 0.0492 0.0322 'International Tables Vol C Tables 4.2.6.8 and 6.1.1.4'

loop_
_geom_angle_atom_site_label_1
_geom_angle_atom_site_label_2
_geom_angle_atom_site_label_3
_geom_angle
C6 N1 C7 128.65(14)
C6 N1 C4 110.91(14)
C7 N1 C4 120.26(14)
C12 N2 C19 111.01(13)
C12 N2 C11 127.86(13)
C19 N2 C11 121.05(13)
C6 O2 C5 109.69(17)
C8 O4 H4O 109.5
C22 O7 H7 109.5
C3 C1 H1A 109.5
C3 C1 H1B 109.5
H1A C1 H1B 109.5
C3 C1 H1C 109.5
H1A C1 H1C 109.5
H1B C1 H1C 109.5
C3 C2 H2A 109.5
C3 C2 H2B 109.5
H2A C2 H2B 109.5
C3 C2 H2C 109.5
H2A C2 H2C 109.5
H2B C2 H2C 109.5
C2 C3 C4 113.18(18)
C2 C3 C1 110.97(19)
C4 C3 C1 110.1(2)
C2 C3 H3 107.4
C4 C3 H3 107.4
C1 C3 H3 107.4
N1 C4 C5 100.95(15)
N1 C4 C3 111.91(15)
C5 C4 C3 114.84(18)
N1 C4 H4 109.6
C5 C4 H4 109.6
C3 C4 H4 109.6
O2 C5 C4 104.74(16)
O2 C5 H5A 110.8
C4 C5 H5A 110.8
O2 C5 H5B 110.8
C4 C5 H5B 110.8
H5A C5 H5B 108.9
O1 C6 O2 122.14(18)
O1 C6 N1 129.05(16)
O2 C6 N1 108.80(16)
O3 C7 N1 118.07(15)
O3 C7 C10 122.09(14)
N1 C7 C10 119.82(13)
O4 C8 C9 106.82(16)
O4 C8 C10 109.49(13)
C9 C8 C10 115.95(15)
O4 C8 H8 108.1
C9 C8 H8 108.1
C10 C8 H8 108.1
C8 C9 H9A 109.5
C8 C9 H9B 109.5
H9A C9 H9B 109.5
C8 C9 H9C 109.5
H9A C9 H9C 109.5
H9B C9 H9C 109.5
C7 C10 C11 107.53(12)
C7 C10 C8 110.43(13)
C11 C10 C8 111.75(12)
C7 C10 H10 109.0
C11 C10 H10 109.0
C8 C10 H10 109.0
N2 C11 C10 109.93(12)
N2 C11 C20 111.65(13)
C10 C11 C20 115.96(12)
N2 C11 H11 106.2
C10 C11 H11 106.2
C20 C11 H11 106.2
O6 C12 N2 125.85(15)
O6 C12 C13 128.02(16)
N2 C12 C13 106.12(13)
C18 C13 C14 121.43(17)
C18 C13 C12 108.36(14)
C14 C13 C12 130.21(18)
C13 C14 C15 116.8(2)
C13 C14 H14 121.6
C15 C14 H14 121.6
C16 C15 C14 121.29(19)
C16 C15 H15 119.4
C14 C15 H15 119.4
C15 C16 C17 121.71(18)
C15 C16 H16 119.1
C17 C16 H16 119.1
C16 C17 C18 116.9(2)
C16 C17 H17 121.5
C18 C17 H17 121.5
C13 C18 C17 121.77(17)
C13 C18 C19 108.26(14)
C17 C18 C19 129.95(17)
O5 C19 N2 125.57(15)
O5 C19 C18 128.33(15)
N2 C19 C18 106.09(14)
C22 C20 C21 109.44(16)
C22 C20 C11 117.05(15)
C21 C20 C11 110.04(15)
C22 C20 H20 106.6
C21 C20 H20 106.6
C11 C20 H20 106.6
C20 C21 H21A 109.5
C20 C21 H21B 109.5
H21A C21 H21B 109.5
C20 C21 H21C 109.5
H21A C21 H21C 109.5
H21B C21 H21C 109.5
O7 C22 C20 110.30(18)
O7 C22 H22A 109.6
C20 C22 H22A 109.6
O7 C22 H22B 109.6
C20 C22 H22B 109.6
H22A C22 H22B 108.1

loop_
_geom_bond_atom_site_label_1
_geom_bond_atom_site_label_2
_geom_bond_distance
N1 C6 1.392(2)
N1 C7 1.393(2)
N1 C4 1.468(2)
N2 C12 1.401(2)
N2 C19 1.403(2)
N2 C11 1.4786(18)
O1 C6 1.193(2)
O2 C6 1.340(2)
O2 C5 1.461(3)
O3 C7 1.214(2)
O4 C8 1.439(2)
O4 H4O 0.8200
O5 C19 1.208(2)
O6 C12 1.204(2)
O7 C22 1.387(3)
O7 H7 0.8200
C1 C3 1.530(3)
C1 H1A 0.9600
C1 H1B 0.9600
C1 H1C 0.9600
C2 C3 1.511(3)
C2 H2A 0.9600
C2 H2B 0.9600
C2 H2C 0.9600
C3 C4 1.524(3)
C3 H3 0.9800
C4 C5 1.509(3)
C4 H4 0.9800
C5 H5A 0.9700
C5 H5B 0.9700
C7 C10 1.521(2)
C8 C9 1.501(3)
C8 C10 1.548(2)
C8 H8 0.9800
C9 H9A 0.9600
C9 H9B 0.9600
C9 H9C 0.9600
C10 C11 1.544(2)
C10 H10 0.9800
C11 C20 1.550(2)
C11 H11 0.9800
C12 C13 1.483(2)
C13 C18 1.379(3)
C13 C14 1.382(3)
C14 C15 1.400(3)
C14 H14 0.9300
C15 C16 1.376(4)
C15 H15 0.9300
C16 C17 1.382(3)
C16 H16 0.9300
C17 C18 1.387(2)
C17 H17 0.9300
C18 C19 1.484(2)
C20 C22 1.514(3)
C20 C21 1.526(3)
C20 H20 0.9800
C21 H21A 0.9600
C21 H21B 0.9600
C21 H21C 0.9600
C22 H22A 0.9700
C22 H22B 0.9700

loop_
_geom_torsion_atom_site_label_1
_geom_torsion_atom_site_label_2
_geom_torsion_atom_site_label_3
_geom_torsion_atom_site_label_4
_geom_torsion
C6 N1 C4 C5 -15.8(2)
C7 N1 C4 C5 159.69(18)
C6 N1 C4 C3 106.84(18)
C7 N1 C4 C3 -77.7(2)
C2 C3 C4 N1 -57.3(2)
C1 C3 C4 N1 177.85(16)
C2 C3 C4 C5 57.0(3)
C1 C3 C4 C5 -67.8(2)
C6 O2 C5 C4 -20.9(3)
N1 C4 C5 O2 21.1(2)
C3 C4 C5 O2 -99.5(2)
C5 O2 C6 O1 -169.3(2)
C5 O2 C6 N1 11.1(2)
C7 N1 C6 O1 9.1(3)
C4 N1 C6 O1 -175.9(2)
C7 N1 C6 O2 -171.33(17)
C4 N1 C6 O2 3.6(2)
C6 N1 C7 O3 169.75(18)
C4 N1 C7 O3 -4.8(2)
C6 N1 C7 C10 -11.8(3)
C4 N1 C7 C10 173.63(14)
O3 C7 C10 C11 38.9(2)
N1 C7 C10 C11 -139.46(14)
O3 C7 C10 C8 -83.2(2)
N1 C7 C10 C8 98.37(17)
O4 C8 C10 C7 -62.04(18)
C9 C8 C10 C7 58.9(2)
O4 C8 C10 C11 178.31(14)
C9 C8 C10 C11 -60.8(2)
C12 N2 C11 C10 49.2(2)
C19 N2 C11 C10 -127.16(15)
C12 N2 C11 C20 -80.96(19)
C19 N2 C11 C20 102.69(17)
C7 C10 C11 N2 54.22(16)
C8 C10 C11 N2 175.57(13)
C7 C10 C11 C20 -177.98(13)
C8 C10 C11 C20 -56.63(18)
C19 N2 C12 O6 175.11(17)
C11 N2 C12 O6 -1.5(3)
C19 N2 C12 C13 -3.96(18)
C11 N2 C12 C13 179.39(15)
O6 C12 C13 C18 -175.09(18)
N2 C12 C13 C18 3.95(18)
O6 C12 C13 C14 5.6(3)
N2 C12 C13 C14 -175.38(19)
C18 C13 C14 C15 0.0(3)
C12 C13 C14 C15 179.24(19)
C13 C14 C15 C16 1.9(3)
C14 C15 C16 C17 -2.2(3)
C15 C16 C17 C18 0.6(3)
C14 C13 C18 C17 -1.6(3)
C12 C13 C18 C17 178.99(17)
C14 C13 C18 C19 176.93(17)
C12 C13 C18 C19 -2.48(19)
C16 C17 C18 C13 1.3(3)
C16 C17 C18 C19 -176.86(19)
C12 N2 C19 O5 -177.67(18)
C11 N2 C19 O5 -0.8(3)
C12 N2 C19 C18 2.50(18)
C11 N2 C19 C18 179.41(14)
C13 C18 C19 O5 -179.73(19)
C17 C18 C19 O5 -1.4(3)
C13 C18 C19 N2 0.10(19)
C17 C18 C19 N2 178.47(18)
N2 C11 C20 C22 72.21(18)
C10 C11 C20 C22 -54.7(2)
N2 C11 C20 C21 -53.53(19)
C10 C11 C20 C21 179.53(15)
C21 C20 C22 O7 -158.70(19)
C11 C20 C22 O7 75.3(2)
